data_7248870
loop_
_publ_author_name
'Ohishi, Yuki'
'Sambe, Kohei'
'Dekura, Shun'
'Akutagawa, Tomoyuki'
'Masuya-Suzuki, Atsuko'
'Tsunashima, Ryo'

_publ_section_title
;
 Effect of halide solid solution on the structure, phase transition
 behaviour and dielectric properties of dabcoH+ chains
;
_journal_issue 26
_journal_name_full CrystEngComm
_journal_page_first 3468
_journal_page_last 3474
_journal_paper_doi 10.1039/D4CE00310A
_journal_volume 26
_journal_year 2024
_chemical_formula_moiety 'C6 H13 N2, 0.26(I), 0.74(Br1)'
_chemical_formula_sum 'C6 H13 Br0.74 I0.26 N2'
_chemical_formula_weight 205.31
_chemical_name_systematic dabcoHBr0.74I0.26
_space_group_crystal_system hexagonal
_space_group_IT_number 187
_space_group_name_Hall 'P -6 2'
_space_group_name_H-M_alt 'P -6 m 2'
_atom_sites_solution_hydrogens geom
_atom_sites_solution_primary dual
_audit_creation_date 2023-07-31
_audit_creation_method
;
Olex2 1.5
(compiled 2023.03.06 svn.rbb2c1857 for OlexSys, GUI svn.r6748)
;
_audit_update_record
;
2024-03-15 deposited with the CCDC.	2024-06-13 downloaded from the CCDC.
;
_cell_angle_alpha 90
_cell_angle_beta 90
_cell_angle_gamma 120
_cell_formula_units_Z 1
_cell_length_a 6.8015(6)
_cell_length_b 6.8015(6)
_cell_length_c 5.3298(4)
_cell_measurement_reflns_used 715
_cell_measurement_temperature 298
_cell_measurement_theta_max 29.6690
_cell_measurement_theta_min 3.4500
_cell_volume 213.53(3)
_computing_cell_refinement 'CrysAlisPro 1.171.42.49 (Rigaku OD, 2022)'
_computing_data_collection 'CrysAlisPro 1.171.42.49 (Rigaku OD, 2022)'
_computing_data_reduction 'CrysAlisPro 1.171.42.49 (Rigaku OD, 2022)'
_computing_molecular_graphics 'Olex2 1.5 (Dolomanov et al., 2009)'
_computing_publication_material 'Olex2 1.5 (Dolomanov et al., 2009)'
_computing_structure_refinement 'SHELXL 2018/3 (Sheldrick, 2015)'
_computing_structure_solution 'SHELXT 2018/2 (Sheldrick, 2018)'
_diffrn_ambient_environment air
_diffrn_ambient_temperature 298
_diffrn_detector 'Hybrid Pixel Array Detector'
_diffrn_detector_area_resol_mean 10.0000
_diffrn_detector_type HyPix
_diffrn_measured_fraction_theta_full 1.000
_diffrn_measured_fraction_theta_max 0.949
_diffrn_measurement_details
;
List of Runs (angles in degrees, time in seconds):

  # Type    Start    End  Width  t~exp~   \w     \q     \k     \f   Frames
#--------------------------------------------------------------------------
  1  \w    -30.00  30.00   0.25    0.80    --   -9.50   2.00 -68.00  240
  2  \w    -18.00  30.00   0.25    0.80    --   -9.50 -99.00-180.00  192
  3  \w     30.00  55.00   0.25    0.80    --    9.97-137.00 121.00  100
;
_diffrn_measurement_device 'four-circle diffractometer'
_diffrn_measurement_device_type 'XtaLAB Synergy R, DW system, HyPix'
_diffrn_measurement_method '\w scans'
_diffrn_orient_matrix_type 'CrysAlisPro convention (1999,Acta A55,543-557)'
_diffrn_orient_matrix_UB_11 -0.1169026000
_diffrn_orient_matrix_UB_12 -0.0832126000
_diffrn_orient_matrix_UB_13 -0.0035336000
_diffrn_orient_matrix_UB_21 -0.0286819000
_diffrn_orient_matrix_UB_22 0.0869120000
_diffrn_orient_matrix_UB_23 -0.0009337000
_diffrn_orient_matrix_UB_31 0.0033074000
_diffrn_orient_matrix_UB_32 0.0015559000
_diffrn_orient_matrix_UB_33 -0.1331012000
_diffrn_radiation_monochromator mirror
_diffrn_radiation_probe x-ray
_diffrn_radiation_type 'Mo K\a'
_diffrn_radiation_wavelength 0.71073
_diffrn_reflns_av_R_equivalents 0.0383
_diffrn_reflns_av_unetI/netI 0.0250
_diffrn_reflns_Laue_measured_fraction_full 1.000
_diffrn_reflns_Laue_measured_fraction_max 0.949
_diffrn_reflns_limit_h_max 8
_diffrn_reflns_limit_h_min -8
_diffrn_reflns_limit_k_max 8
_diffrn_reflns_limit_k_min -7
_diffrn_reflns_limit_l_max 7
_diffrn_reflns_limit_l_min -5
_diffrn_reflns_number 803
_diffrn_reflns_point_group_measured_fraction_full 0.967
_diffrn_reflns_point_group_measured_fraction_max 0.922
_diffrn_reflns_theta_full 25.242
_diffrn_reflns_theta_max 28.246
_diffrn_reflns_theta_min 3.459
_diffrn_source 'Rotating-anode X-ray tube'
_diffrn_source_type 'Rigaku (Mo) X-ray Source'
_exptl_absorpt_coefficient_mu 4.461
_exptl_absorpt_correction_T_max 1.00000
_exptl_absorpt_correction_T_min 0.69350
_exptl_absorpt_correction_type multi-scan
_exptl_absorpt_process_details
;
CrysAlisPro 1.171.42.49 (Rigaku Oxford Diffraction, 2022)
Empirical absorption correction using spherical harmonics,
implemented in SCALE3 ABSPACK scaling algorithm.
;
_exptl_crystal_colour 'clear light colourless'
_exptl_crystal_colour_lustre clear
_exptl_crystal_colour_modifier light
_exptl_crystal_colour_primary colourless
_exptl_crystal_density_diffrn 1.597
_exptl_crystal_description needle
_exptl_crystal_F_000 103
_exptl_crystal_size_max 0.34
_exptl_crystal_size_mid 0.08
_exptl_crystal_size_min 0.07
_refine_diff_density_max 0.978
_refine_diff_density_min -1.134
_refine_diff_density_rms 0.103
_refine_ls_abs_structure_details
;
 Flack x determined using 92 quotients [(I+)-(I-)]/[(I+)+(I-)]
 (Parsons, Flack and Wagner, Acta Cryst. B69 (2013) 249-259).
;
_refine_ls_abs_structure_Flack -0.02(5)
_refine_ls_extinction_method none
_refine_ls_goodness_of_fit_ref 1.206
_refine_ls_hydrogen_treatment constr
_refine_ls_matrix_type full
_refine_ls_number_parameters 11
_refine_ls_number_reflns 224
_refine_ls_number_restraints 0
_refine_ls_restrained_S_all 1.206
_refine_ls_R_factor_all 0.0436
_refine_ls_R_factor_gt 0.0436
_refine_ls_shift/su_max 0.000
_refine_ls_shift/su_mean 0.000
_refine_ls_structure_factor_coef Fsqd
_refine_ls_weighting_details 'w=1/[\s^2^(Fo^2^)+(0.0597P)^2^+0.2711P] where P=(Fo^2^+2Fc^2^)/3'
_refine_ls_weighting_scheme calc
_refine_ls_wR_factor_gt 0.1136
_refine_ls_wR_factor_ref 0.1136
_reflns_Friedel_coverage 0.723
_reflns_Friedel_fraction_full 0.924
_reflns_Friedel_fraction_max 0.887
_reflns_number_gt 224
_reflns_number_total 224
_reflns_threshold_expression 'I > 2\s(I)'
_cod_data_source_file d4ce00310a2.cif
_cod_data_source_block yo_end_CCDC3
_cod_depositor_comments 'Adding full bibliography for 7248867--7248875.cif.'
_cod_original_cell_volume 213.53(4)
_cod_database_code 7248870
_shelx_shelxl_version_number 2018/3
_chemical_oxdiff_formula C6H13N2Br0.7I0.3
_shelx_space_group_comment
;
The symmetry employed for this shelxl refinement is uniquely defined
by the following loop, which should always be used as a source of
symmetry information in preference to the above space-group names.
They are only intended as comments.
;
_shelx_estimated_absorpt_t_max 0.745
_shelx_estimated_absorpt_t_min 0.312
_olex2_refinement_description
;
1. Fixed Uiso
 At 1.2 times of:
  All C(H,H) groups, All N(H) groups
2. Shared sites
{I1, Br1}
3. Uiso/Uaniso restraints and constraints
Uiso(I1) = Uiso(Br1)
4. Others
 Fixed Sof: H1(0.083333) H1A(0.5) H1B(0.5) I1(0.02167) Br1(0.06167)
5.a Ternary CH refined with riding coordinates:
 N1(H1)
5.b Secondary CH2 refined with riding coordinates:
 C1(H1A,H1B)
;
_olex2_submission_special_instructions 'No special instructions were received'
_oxdiff_exptl_absorpt_empirical_details
;
Empirical correction (ABSPACK) includes:
- Absorption correction using spherical harmonics
- Frame scaling
;
_oxdiff_exptl_absorpt_empirical_full_max 1.668
_oxdiff_exptl_absorpt_empirical_full_min 0.410

loop_
_space_group_symop_operation_xyz
'x, y, z'
'-y, x-y, z'
'-x+y, -x, z'
'x, y, -z'
'-y, x-y, -z'
'-x+y, -x, -z'
'-y, -x, z'
'-x+y, y, z'
'x, x-y, z'
'-y, -x, -z'
'-x+y, y, -z'
'x, x-y, -z'

loop_
_atom_site_label
_atom_site_type_symbol
_atom_site_fract_x
_atom_site_fract_y
_atom_site_fract_z
_atom_site_U_iso_or_equiv
_atom_site_adp_type
_atom_site_occupancy
_atom_site_site_symmetry_order
_atom_site_calc_flag
_atom_site_refinement_flags_posn
_atom_site_refinement_flags_adp
_atom_site_refinement_flags_occupancy
_atom_site_disorder_assembly
_atom_site_disorder_group
N1 N 0.666667 0.333333 0.237(3) 0.052(4) Uani 1 6 d S T P . .
H1 H 0.666667 0.333334 0.421291 0.062 Uiso 0.5 6 calc R U P . .
C1 C 0.428(2) 0.2141(11) 0.1449(15) 0.058(3) Uani 1 2 d S T P . .
H1A H 0.349399 0.290262 0.206563 0.069 Uiso 0.5 1 calc R U P . .
H1B H 0.349400 0.059136 0.206559 0.069 Uiso 0.5 1 calc R U P . .
I1 I 0.333333 0.666667 0.500000 0.0505(7) Uiso 0.26 12 d S . P A 3
Br1 Br 0.333333 0.666667 0.500000 0.0505(7) Uiso 0.74 12 d S . P B 4

loop_
_atom_site_aniso_label
_atom_site_aniso_U_11
_atom_site_aniso_U_22
_atom_site_aniso_U_33
_atom_site_aniso_U_23
_atom_site_aniso_U_13
_atom_site_aniso_U_12
N1 0.062(6) 0.062(6) 0.030(6) 0.000 0.000 0.031(3)
C1 0.057(6) 0.068(6) 0.044(5) 0.002(2) 0.005(5) 0.028(3)

loop_
_atom_type_symbol
_atom_type_description
_atom_type_scat_dispersion_real
_atom_type_scat_dispersion_imag
_atom_type_scat_source
C C 0.0033 0.0016 'International Tables Vol C Tables 4.2.6.8 and 6.1.1.4'
H H 0.0000 0.0000 'International Tables Vol C Tables 4.2.6.8 and 6.1.1.4'
Br Br -0.2901 2.4595 'International Tables Vol C Tables 4.2.6.8 and 6.1.1.4'
I I -0.4742 1.8119 'International Tables Vol C Tables 4.2.6.8 and 6.1.1.4'
N N 0.0061 0.0033 'International Tables Vol C Tables 4.2.6.8 and 6.1.1.4'

loop_
_exptl_crystal_face_index_h
_exptl_crystal_face_index_k
_exptl_crystal_face_index_l
_exptl_crystal_face_perp_dist
0 1 -7 0.1162
7 -9 -1 0.0526
0 -1 7 0.2312
-7 9 0 0.0149

loop_
_geom_angle_atom_site_label_1
_geom_angle_atom_site_label_2
_geom_angle_atom_site_label_3
_geom_angle
_geom_angle_site_symmetry_1
_geom_angle_site_symmetry_3
_geom_angle_publ_flag
C1 N1 H1 109.3 2_655 . ?
C1 N1 H1 109.3 3_665 . ?
C1 N1 H1 109.3 . . ?
C1 N1 C1 109.6(6) 2_655 3_665 ?
C1 N1 C1 109.6(6) 3_665 . ?
C1 N1 C1 109.6(6) 2_655 . ?
N1 C1 C1 109.3(6) . 4 ?
N1 C1 H1A 109.8 . . ?
N1 C1 H1B 109.8 . . ?
C1 C1 H1A 109.8 4 . ?
C1 C1 H1B 109.8 4 . ?
H1A C1 H1B 108.3 . . ?

loop_
_geom_bond_atom_site_label_1
_geom_bond_atom_site_label_2
_geom_bond_distance
_geom_bond_site_symmetry_2
_geom_bond_publ_flag
N1 H1 0.9800 . ?
N1 C1 1.489(13) . ?
N1 C1 1.489(13) 2_655 ?
N1 C1 1.489(13) 3_665 ?
C1 C1 1.544(16) 4 ?
C1 H1A 0.9700 . ?
C1 H1B 0.9700 . ?

loop_
_geom_torsion_atom_site_label_1
_geom_torsion_atom_site_label_2
_geom_torsion_atom_site_label_3
_geom_torsion_atom_site_label_4
_geom_torsion
_geom_torsion_site_symmetry_1
_geom_torsion_site_symmetry_2
_geom_torsion_site_symmetry_3
_geom_torsion_site_symmetry_4
_geom_torsion_publ_flag
C1 N1 C1 C1 -60.2(8) 2_655 . . 4 ?
C1 N1 C1 C1 60.2(8) 3_665 . . 4 ?

loop_
_exptl_oxdiff_crystal_face_indexfrac_h
_exptl_oxdiff_crystal_face_indexfrac_k
_exptl_oxdiff_crystal_face_indexfrac_l
_exptl_oxdiff_crystal_face_x
_exptl_oxdiff_crystal_face_y
_exptl_oxdiff_crystal_face_z
-0.2567 0.6558 -7.4926 0.0019 0.0714 0.9974
6.5517 -9.2956 -0.6784 0.0100 -0.9952 0.0975
0.4722 -0.9616 7.4727 -0.0016 -0.1041 -0.9946
-6.5601 9.3386 -0.1220 -0.0098 0.9999 0.0091
